data_7720206
loop_
_publ_author_name
'Becker, Jens-Georg'
'Sundaresan, Sriram'
'Hochd&#xf6;rffer, Tim'
'Wolny, Juliusz A.'
'Carrella, Luca M.'
'Sch&#xfc;nemann, Volker'
'Rentschler, Eva'

_publ_section_title
;
 Sub lattice driven spin state ordering and coordination elasticity in
 Fe(II) 1,3,4-thiadiazole complexes.
;
_journal_issue 7
_journal_name_full 'Dalton transactions (Cambridge, England : 2003)'
_journal_page_first 2833
_journal_page_last 2844
_journal_paper_doi 10.1039/d5dt02912k
_journal_volume 55
_journal_year 2026
_chemical_formula_moiety 'C23 H25 B2 Fe N7 S, 2.5(C2 H3 N)'
_chemical_formula_sum 'C28 H32.5 B2 Fe N9.5 S'
_chemical_formula_weight 611.66
_space_group_crystal_system monoclinic
_space_group_IT_number 15
_space_group_name_Hall '-C 2yc'
_space_group_name_H-M_alt 'C 1 2/c 1'
_atom_sites_solution_hydrogens geom
_atom_sites_solution_primary dual
_audit_creation_date 2024-01-23
_audit_creation_method
;
Olex2 1.5
(compiled 2023.08.24 svn.re1ec1418 for OlexSys, GUI svn.r6817)
;
_audit_update_record
;
2025-08-13 deposited with the CCDC.	2026-01-27 downloaded from the CCDC.
;
_cell_angle_alpha 90
_cell_angle_beta 107.101(5)
_cell_angle_gamma 90
_cell_formula_units_Z 8
_cell_length_a 31.237(2)
_cell_length_b 12.1599(6)
_cell_length_c 17.6916(12)
_cell_measurement_reflns_used 29849
_cell_measurement_temperature 230
_cell_measurement_theta_max 32.35
_cell_measurement_theta_min 2.06
_cell_volume 6422.9(7)
_computing_cell_refinement
;
X-Area Recipe 1.37.0.0 (STOE, 2021)
;
_computing_data_collection
;
X-Area Pilatus3_SV 1.31.186.0 (STOE, 2022)
;
_computing_data_reduction
;
X-Area Integrate 2.5.3.0 (STOE, 2021)
X-Area LANA 2.7.5.0 (STOE, 2022)
;
_computing_molecular_graphics 'Olex2 1.5 (Dolomanov et al., 2009)'
_computing_publication_material 'Olex2 1.5 (Dolomanov et al., 2009)'
_computing_structure_refinement 'SHELXL 2018/3 (Sheldrick, 2015)'
_computing_structure_solution 'SHELXT 2018/2 (Sheldrick, 2018)'
_diffrn_ambient_temperature 230.00
_diffrn_detector_area_resol_mean 13.33
_diffrn_measured_fraction_theta_full 0.999
_diffrn_measured_fraction_theta_max 0.862
_diffrn_measurement_details
;
 1783 frames, detector distance = 60 mm
;
_diffrn_measurement_device 'Eulerian 4-circle diffractometer'
_diffrn_measurement_device_type 'STOE STADIVARI'
_diffrn_measurement_method 'rotation method, \w scans'
_diffrn_radiation_type MoK\a
_diffrn_radiation_wavelength 0.71073
_diffrn_reflns_av_R_equivalents 0.0445
_diffrn_reflns_av_unetI/netI 0.0253
_diffrn_reflns_Laue_measured_fraction_full 0.999
_diffrn_reflns_Laue_measured_fraction_max 0.862
_diffrn_reflns_limit_h_max 45
_diffrn_reflns_limit_h_min -44
_diffrn_reflns_limit_k_max 18
_diffrn_reflns_limit_k_min -15
_diffrn_reflns_limit_l_max 26
_diffrn_reflns_limit_l_min -24
_diffrn_reflns_number 40853
_diffrn_reflns_point_group_measured_fraction_full 0.999
_diffrn_reflns_point_group_measured_fraction_max 0.862
_diffrn_reflns_theta_full 25.242
_diffrn_reflns_theta_max 32.742
_diffrn_reflns_theta_min 2.059
_exptl_absorpt_coefficient_mu 0.568
_exptl_absorpt_correction_T_max 0.9797
_exptl_absorpt_correction_T_min 0.7011
_exptl_absorpt_correction_type multi-scan
_exptl_absorpt_process_details
;
STOE LANA, absorption correction by scaling of reflection intensities.
J. Koziskova, F. Hahn, J. Richter, J. Kozisek, "Comparison of different
absorption corrections on the model structure of tetrakis(\m~2~-acetato)-
diaqua-di-copper(II)", Acta Chimica Slovaca, vol. 9, no. 2, 2016, pp. 136 - 140.
Afterwards a spherical absorption correction was performed within STOE LANA.
;
_exptl_crystal_colour yellow
_exptl_crystal_colour_primary yellow
_exptl_crystal_density_diffrn 1.265
_exptl_crystal_density_method 'not measured'
_exptl_crystal_description block
_exptl_crystal_F_000 2552
_exptl_crystal_size_max 0.65
_exptl_crystal_size_mid 0.387
_exptl_crystal_size_min 0.11
_exptl_crystal_size_rad 0.190
_refine_diff_density_max 1.330
_refine_diff_density_min -0.660
_refine_diff_density_rms 0.073
_refine_ls_extinction_method none
_refine_ls_goodness_of_fit_ref 1.037
_refine_ls_hydrogen_treatment constr
_refine_ls_matrix_type full
_refine_ls_number_parameters 407
_refine_ls_number_reflns 10231
_refine_ls_number_restraints 48
_refine_ls_restrained_S_all 1.047
_refine_ls_R_factor_all 0.0616
_refine_ls_R_factor_gt 0.0558
_refine_ls_shift/su_max 0.003
_refine_ls_shift/su_mean 0.000
_refine_ls_structure_factor_coef Fsqd
_refine_ls_weighting_details 'w=1/[\s^2^(Fo^2^)+(0.0943P)^2^+6.4783P] where P=(Fo^2^+2Fc^2^)/3'
_refine_ls_weighting_scheme calc
_refine_ls_wR_factor_gt 0.1610
_refine_ls_wR_factor_ref 0.1675
_reflns_Friedel_coverage 0.000
_reflns_number_gt 8904
_reflns_number_total 10231
_reflns_threshold_expression 'I > 2\s(I)'
_cod_data_source_file d5dt02912k2.cif
_cod_data_source_block jgb-rf-150-02_3d
_cod_original_formula_sum 'C28 H32.50 B2 Fe N9.50 S'
_cod_database_code 7720206
_shelx_shelxl_version_number 2018/3
_shelx_space_group_comment
;
The symmetry employed for this shelxl refinement is uniquely defined
by the following loop, which should always be used as a source of
symmetry information in preference to the above space-group names.
They are only intended as comments.
;
_olex2_refinement_description
;
1. Fixed Uiso
 At 1.2 times of:
  All C(H) groups, All C(H,H) groups
 At 1.5 times of:
  All B(H,H,H) groups, All C(H,H,H) groups, All C(H,H,H,H,H,H) groups
2. Uiso/Uaniso restraints and constraints
Uanis(C29) \\sim Ueq, Uanis(C28) \\sim Ueq, Uanis(N10) \\sim Ueq, Uanis(C28A)
\\sim Ueq, Uanis(N10A) \\sim Ueq: with sigma of 0.01 and sigma for terminal
atoms of 0.02
Uanis(N9) \\sim Ueq, Uanis(C26) \\sim Ueq, Uanis(C27) \\sim Ueq: with sigma of
0.01 and sigma for terminal atoms of 0.02
3. Others
 Fixed Sof: N10(0.5) N10A(0.5) C26(0.5) C27(0.5) H27A(0.5) H27B(0.5) H27C(0.5)
 C28(0.5) C28A(0.5) H29A(0.5) H29B(0.5) H29C(0.5) H29D(0.5) H29E(0.5) H29F(0.5)
4.a Secondary CH2 refined with riding coordinates:
 C9(H9A,H9B), C10(H10A,H10B), C16(H16A,H16B)
4.b Aromatic/amide H refined with riding coordinates:
 C1(H1), C2(H2), C3(H3), C4(H4), C5(H5), C12(H12), C13(H13), C14(H14),
 C15(H15), C18(H18), C19(H19), C20(H20), C21(H21)
4.c Idealised Me refined as rotating group:
 C25(H25A,H25B,H25C), C27(H27A,H27B,H27C), C29(H29A,H29B,H29C), C29(H29D,H29E,
 H29F), B1(H1A,H1B,H1C), B2(H2A,H2B,H2C)
;
_olex2_submission_special_instructions 'No special instructions were received'

loop_
_space_group_symop_operation_xyz
'x, y, z'
'-x, y, -z+1/2'
'x+1/2, y+1/2, z'
'-x+1/2, y+1/2, -z+1/2'
'-x, -y, -z'
'x, -y, z-1/2'
'-x+1/2, -y+1/2, -z'
'x+1/2, -y+1/2, z-1/2'

loop_
_atom_site_label
_atom_site_type_symbol
_atom_site_fract_x
_atom_site_fract_y
_atom_site_fract_z
_atom_site_U_iso_or_equiv
_atom_site_adp_type
_atom_site_occupancy
_atom_site_site_symmetry_order
_atom_site_calc_flag
_atom_site_refinement_flags_posn
_atom_site_refinement_flags_adp
_atom_site_refinement_flags_occupancy
_atom_site_disorder_assembly
_atom_site_disorder_group
Fe1 Fe 0.68321(2) 0.43381(2) 0.73306(2) 0.03205(9) Uani 1 1 d . . . . .
S1 S 0.55610(2) 0.30302(4) 0.56052(3) 0.04370(12) Uani 1 1 d . . . . .
N1 N 0.57678(5) 0.46421(13) 0.65667(9) 0.0372(3) Uani 1 1 d . . . . .
N2 N 0.61614(5) 0.41385(12) 0.65653(9) 0.0339(3) Uani 1 1 d . . . . .
N3 N 0.69182(4) 0.29125(11) 0.65952(8) 0.0304(3) Uani 1 1 d . . . . .
N4 N 0.70211(5) 0.50959(12) 0.63708(8) 0.0329(3) Uani 1 1 d . . . . .
N5 N 0.66735(5) 0.29319(13) 0.79417(9) 0.0361(3) Uani 1 1 d . . . . .
N6 N 0.75049(6) 0.42197(14) 0.80449(11) 0.0442(4) Uani 1 1 d . . . . .
N7 N 0.67182(6) 0.57366(16) 0.79204(12) 0.0489(4) Uani 1 1 d . . . . .
N8 N 0.46516(15) 0.1290(3) 0.5220(3) 0.1243(15) Uani 1 1 d . . . . .
N9 N 0.500000 0.2392(7) 0.750000 0.166(3) Uani 1 2 d S TU P . .
N10 N 0.4858(3) 0.2136(7) 0.2602(6) 0.117(2) Uani 0.5 1 d . U P A 1
N10A N 0.4366(6) -0.0284(17) 0.3020(10) 0.193(6) Uani 0.5 1 d . U P B 2
C1 C 0.48668(8) 0.5365(2) 0.64105(15) 0.0566(5) Uani 1 1 d . . . . .
H1 H 0.510140 0.571279 0.679369 0.068 Uiso 1 1 calc R U . . .
C2 C 0.44257(9) 0.5701(3) 0.62959(18) 0.0678(8) Uani 1 1 d . . . . .
H2 H 0.436168 0.627060 0.660531 0.081 Uiso 1 1 calc R U . . .
C3 C 0.40842(8) 0.5196(3) 0.57281(17) 0.0651(7) Uani 1 1 d . . . . .
H3 H 0.378671 0.542550 0.564798 0.078 Uiso 1 1 calc R U . . .
C4 C 0.41751(8) 0.4366(2) 0.52813(17) 0.0615(7) Uani 1 1 d . . . . .
H4 H 0.393927 0.402944 0.489343 0.074 Uiso 1 1 calc R U . . .
C5 C 0.46117(7) 0.4011(2) 0.53917(14) 0.0507(5) Uani 1 1 d . . . . .
H5 H 0.467148 0.343250 0.508493 0.061 Uiso 1 1 calc R U . . .
C6 C 0.49591(6) 0.45188(18) 0.59601(12) 0.0423(4) Uani 1 1 d . . . . .
C7 C 0.54239(6) 0.41595(16) 0.60872(11) 0.0377(3) Uani 1 1 d . . . . .
C8 C 0.61058(5) 0.32945(14) 0.60927(10) 0.0328(3) Uani 1 1 d . . . . .
C9 C 0.64898(6) 0.26290(15) 0.59919(11) 0.0384(3) Uani 1 1 d . . . . .
H9A H 0.642665 0.184563 0.603399 0.046 Uiso 1 1 calc R U . . .
H9B H 0.651956 0.275969 0.546314 0.046 Uiso 1 1 calc R U . . .
C10 C 0.72629(6) 0.32411(14) 0.62208(12) 0.0378(3) Uani 1 1 d . . . . .
H10A H 0.724857 0.275408 0.577268 0.045 Uiso 1 1 calc R U . . .
H10B H 0.756044 0.316544 0.660327 0.045 Uiso 1 1 calc R U . . .
C11 C 0.71935(6) 0.44104(14) 0.59371(11) 0.0343(3) Uani 1 1 d . . . . .
C12 C 0.73150(7) 0.47713(18) 0.52861(12) 0.0443(4) Uani 1 1 d . . . . .
H12 H 0.743181 0.427611 0.498953 0.053 Uiso 1 1 calc R U . . .
C13 C 0.72620(8) 0.58703(19) 0.50789(14) 0.0496(5) Uani 1 1 d . . . . .
H13 H 0.734320 0.613245 0.464040 0.060 Uiso 1 1 calc R U . . .
C14 C 0.70886(7) 0.65764(17) 0.55230(13) 0.0459(4) Uani 1 1 d . . . . .
H14 H 0.705123 0.732728 0.539412 0.055 Uiso 1 1 calc R U . . .
C15 C 0.69705(6) 0.61617(14) 0.61612(11) 0.0379(3) Uani 1 1 d . . . . .
H15 H 0.685005 0.664400 0.646066 0.045 Uiso 1 1 calc R U . . .
C16 C 0.70759(6) 0.20019(14) 0.71604(11) 0.0374(3) Uani 1 1 d . . . . .
H16A H 0.739400 0.210564 0.744213 0.045 Uiso 1 1 calc R U . . .
H16B H 0.704334 0.130375 0.687231 0.045 Uiso 1 1 calc R U . . .
C17 C 0.68114(6) 0.19599(14) 0.77454(10) 0.0365(3) Uani 1 1 d . . . . .
C18 C 0.67323(8) 0.09674(18) 0.80720(13) 0.0509(5) Uani 1 1 d . . . . .
H18 H 0.682932 0.029722 0.791421 0.061 Uiso 1 1 calc R U . . .
C19 C 0.65065(11) 0.1000(2) 0.86360(15) 0.0657(7) Uani 1 1 d . . . . .
H19 H 0.645738 0.034935 0.888562 0.079 Uiso 1 1 calc R U . . .
C20 C 0.63537(10) 0.1993(3) 0.88297(14) 0.0634(7) Uani 1 1 d . . . . .
H20 H 0.619319 0.202532 0.920289 0.076 Uiso 1 1 calc R U . . .
C21 C 0.64392(8) 0.2936(2) 0.84696(12) 0.0496(5) Uani 1 1 d . . . . .
H21 H 0.632972 0.360935 0.859726 0.059 Uiso 1 1 calc R U . . .
C22 C 0.78541(7) 0.42652(15) 0.84728(12) 0.0406(4) Uani 1 1 d . . . . .
C23 C 0.66783(6) 0.64977(17) 0.82721(12) 0.0423(4) Uani 1 1 d . . . . .
C24 C 0.45629(11) 0.0490(3) 0.5441(2) 0.0775(9) Uani 1 1 d . . . . .
C25 C 0.44360(17) -0.0535(3) 0.5723(3) 0.1073(14) Uani 1 1 d . . . . .
H25A H 0.413406 -0.072762 0.541303 0.161 Uiso 1 1 calc R U . . .
H25B H 0.444720 -0.045901 0.627439 0.161 Uiso 1 1 calc R U . . .
H25C H 0.464130 -0.110936 0.567195 0.161 Uiso 1 1 calc R U . . .
C26 C 0.4730(5) 0.1651(11) 0.7674(6) 0.126(3) Uani 0.5 1 d . U P . .
C27 C 0.4498(6) 0.1050(15) 0.7862(9) 0.174(6) Uani 0.5 1 d . U P . .
H27A H 0.442303 0.044510 0.748925 0.262 Uiso 0.5 1 calc R U P . .
H27B H 0.422620 0.142914 0.787062 0.262 Uiso 0.5 1 calc R U P . .
H27C H 0.464830 0.076792 0.838588 0.262 Uiso 0.5 1 calc R U P . .
C28 C 0.4585(3) 0.1959(8) 0.2863(5) 0.095(2) Uani 0.5 1 d . U P A 1
C28A C 0.4326(4) 0.0653(13) 0.3071(8) 0.127(4) Uani 0.5 1 d . U P B 2
C29 C 0.4237(2) 0.1748(6) 0.3194(4) 0.139(2) Uani 1 1 d . U . . .
H29A H 0.396730 0.212184 0.288767 0.209 Uiso 0.5 1 calc R U P A 1
H29B H 0.432055 0.201319 0.373491 0.209 Uiso 0.5 1 calc R U P A 1
H29C H 0.418152 0.096244 0.318838 0.209 Uiso 0.5 1 calc R U P A 1
H29D H 0.400697 0.202341 0.273661 0.209 Uiso 0.5 1 calc R U P A 2
H29E H 0.450768 0.217878 0.327267 0.209 Uiso 0.5 1 calc R U P A 2
H29F H 0.413347 0.180509 0.365876 0.209 Uiso 0.5 1 calc R U P A 2
B1 B 0.83387(10) 0.4389(3) 0.90729(19) 0.0605(7) Uani 1 1 d . . . . .
H1A H 0.856636 0.491779 0.877511 0.091 Uiso 1 1 calc R U . . .
H1B H 0.850055 0.350307 0.923980 0.091 Uiso 1 1 calc R U . . .
H1C H 0.831430 0.484065 0.965564 0.091 Uiso 1 1 calc R U . . .
B2 B 0.66287(9) 0.7553(2) 0.87654(18) 0.0526(6) Uani 1 1 d . . . . .
H2A H 0.688452 0.749374 0.941245 0.079 Uiso 1 1 calc R U . . .
H2B H 0.625623 0.760398 0.880923 0.079 Uiso 1 1 calc R U . . .
H2C H 0.670801 0.835533 0.844485 0.079 Uiso 1 1 calc R U . . .

loop_
_atom_site_aniso_label
_atom_site_aniso_U_11
_atom_site_aniso_U_22
_atom_site_aniso_U_33
_atom_site_aniso_U_23
_atom_site_aniso_U_13
_atom_site_aniso_U_12
Fe1 0.02632(13) 0.03289(14) 0.03643(14) 0.00296(8) 0.00842(9) 0.00314(8)
S1 0.0295(2) 0.0480(3) 0.0498(3) -0.01312(19) 0.00581(17) -0.00407(17)
N1 0.0300(6) 0.0413(7) 0.0386(7) -0.0023(6) 0.0077(5) 0.0050(6)
N2 0.0269(6) 0.0371(7) 0.0354(6) -0.0033(5) 0.0058(5) 0.0016(5)
N3 0.0268(6) 0.0282(6) 0.0366(6) -0.0002(5) 0.0101(5) 0.0043(5)
N4 0.0299(6) 0.0321(6) 0.0354(6) -0.0015(5) 0.0076(5) 0.0035(5)
N5 0.0341(7) 0.0387(7) 0.0349(7) -0.0024(5) 0.0090(5) -0.0026(6)
N6 0.0421(9) 0.0375(8) 0.0532(9) 0.0050(6) 0.0142(7) 0.0006(6)
N7 0.0388(9) 0.0574(11) 0.0499(9) 0.0029(8) 0.0124(7) 0.0039(7)
N8 0.101(3) 0.083(2) 0.166(4) 0.007(2) 0.003(3) -0.012(2)
N9 0.211(7) 0.133(5) 0.160(6) 0.000 0.065(5) 0.000
N10 0.100(5) 0.121(5) 0.141(6) 0.003(5) 0.053(5) -0.005(4)
N10A 0.158(8) 0.206(9) 0.186(9) -0.039(8) 0.004(7) 0.011(8)
C1 0.0395(10) 0.0767(15) 0.0527(12) -0.0030(11) 0.0122(9) 0.0145(10)
C2 0.0474(13) 0.093(2) 0.0687(16) 0.0057(13) 0.0253(12) 0.0267(13)
C3 0.0344(10) 0.093(2) 0.0720(15) 0.0285(14) 0.0218(10) 0.0170(11)
C4 0.0285(9) 0.0840(18) 0.0677(15) 0.0188(12) 0.0073(9) -0.0024(9)
C5 0.0309(9) 0.0612(12) 0.0575(12) 0.0042(10) 0.0089(8) -0.0024(8)
C6 0.0282(8) 0.0559(11) 0.0424(9) 0.0068(8) 0.0096(7) 0.0037(7)
C7 0.0303(8) 0.0446(9) 0.0378(8) 0.0005(7) 0.0092(6) 0.0027(6)
C8 0.0269(7) 0.0349(7) 0.0348(7) -0.0004(6) 0.0063(5) 0.0002(6)
C9 0.0343(8) 0.0376(8) 0.0404(8) -0.0090(7) 0.0065(6) 0.0034(6)
C10 0.0354(8) 0.0348(8) 0.0493(9) -0.0001(7) 0.0217(7) 0.0068(6)
C11 0.0307(7) 0.0343(8) 0.0396(8) -0.0015(6) 0.0130(6) 0.0021(6)
C12 0.0455(10) 0.0462(10) 0.0470(10) -0.0015(8) 0.0226(8) -0.0010(8)
C13 0.0526(12) 0.0491(10) 0.0504(11) 0.0084(9) 0.0203(9) -0.0048(9)
C14 0.0464(10) 0.0368(9) 0.0501(10) 0.0061(7) 0.0075(8) -0.0027(7)
C15 0.0366(8) 0.0321(7) 0.0403(8) -0.0015(6) 0.0041(6) 0.0023(6)
C16 0.0359(8) 0.0289(7) 0.0470(9) 0.0033(6) 0.0114(7) 0.0074(6)
C17 0.0357(8) 0.0333(7) 0.0370(8) 0.0028(6) 0.0049(6) -0.0018(6)
C18 0.0575(12) 0.0408(10) 0.0518(11) 0.0101(8) 0.0118(9) -0.0036(9)
C19 0.0828(19) 0.0613(14) 0.0540(13) 0.0097(11) 0.0218(12) -0.0237(14)
C20 0.0675(15) 0.0817(18) 0.0466(11) -0.0018(11) 0.0253(11) -0.0243(13)
C21 0.0473(10) 0.0616(12) 0.0426(9) -0.0087(9) 0.0175(8) -0.0086(9)
C22 0.0410(9) 0.0349(8) 0.0467(9) 0.0075(7) 0.0140(8) -0.0013(7)
C23 0.0348(8) 0.0458(10) 0.0488(10) 0.0005(8) 0.0160(7) 0.0003(7)
C24 0.0602(16) 0.0685(18) 0.095(2) -0.0189(16) 0.0093(15) 0.0025(14)
C25 0.100(3) 0.079(2) 0.147(4) -0.005(2) 0.044(3) 0.001(2)
C26 0.143(7) 0.123(7) 0.092(5) 0.008(5) 0.007(5) -0.005(6)
C27 0.164(12) 0.175(12) 0.138(10) 0.026(10) -0.029(8) -0.044(10)
C28 0.092(5) 0.099(5) 0.097(5) 0.008(4) 0.033(4) 0.008(4)
C28A 0.092(6) 0.145(8) 0.126(7) -0.022(6) 0.005(5) 0.006(6)
C29 0.103(4) 0.200(6) 0.113(4) 0.033(4) 0.030(3) 0.000(4)
B1 0.0478(14) 0.0630(16) 0.0616(16) 0.0166(12) 0.0020(12) -0.0081(11)
B2 0.0432(11) 0.0486(12) 0.0714(16) -0.0092(11) 0.0254(11) -0.0051(9)

loop_
_atom_type_symbol
_atom_type_description
_atom_type_scat_dispersion_real
_atom_type_scat_dispersion_imag
_atom_type_scat_source
C C 0.0033 0.0016 'International Tables Vol C Tables 4.2.6.8 and 6.1.1.4'
H H 0.0000 0.0000 'International Tables Vol C Tables 4.2.6.8 and 6.1.1.4'
B B 0.0013 0.0007 'International Tables Vol C Tables 4.2.6.8 and 6.1.1.4'
Fe Fe 0.3463 0.8444 'International Tables Vol C Tables 4.2.6.8 and 6.1.1.4'
N N 0.0061 0.0033 'International Tables Vol C Tables 4.2.6.8 and 6.1.1.4'
S S 0.1246 0.1234 'International Tables Vol C Tables 4.2.6.8 and 6.1.1.4'

loop_
_geom_angle_atom_site_label_1
_geom_angle_atom_site_label_2
_geom_angle_atom_site_label_3
_geom_angle
_geom_angle_site_symmetry_1
_geom_angle_site_symmetry_3
_geom_angle_publ_flag
N2 Fe1 N3 78.87(5) . . ?
N2 Fe1 N4 89.66(6) . . ?
N2 Fe1 N5 84.32(6) . . ?
N4 Fe1 N3 76.44(5) . . ?
N5 Fe1 N3 76.18(6) . . ?
N5 Fe1 N4 152.60(6) . . ?
N6 Fe1 N2 169.33(7) . . ?
N6 Fe1 N3 91.53(6) . . ?
N6 Fe1 N4 92.61(6) . . ?
N6 Fe1 N5 88.91(6) . . ?
N7 Fe1 N2 97.44(7) . . ?
N7 Fe1 N3 174.74(6) . . ?
N7 Fe1 N4 99.92(7) . . ?
N7 Fe1 N5 107.35(7) . . ?
N7 Fe1 N6 92.43(7) . . ?
C8 S1 C7 87.47(9) . . ?
C7 N1 N2 111.51(15) . . ?
N1 N2 Fe1 130.99(11) . . ?
C8 N2 Fe1 114.51(11) . . ?
C8 N2 N1 113.68(14) . . ?
C9 N3 Fe1 111.20(10) . . ?
C10 N3 Fe1 106.28(10) . . ?
C10 N3 C9 111.24(14) . . ?
C10 N3 C16 111.40(13) . . ?
C16 N3 Fe1 105.15(10) . . ?
C16 N3 C9 111.30(14) . . ?
C11 N4 Fe1 115.52(11) . . ?
C15 N4 Fe1 126.20(12) . . ?
C15 N4 C11 118.24(15) . . ?
C17 N5 Fe1 115.54(12) . . ?
C17 N5 C21 117.76(18) . . ?
C21 N5 Fe1 126.65(15) . . ?
C22 N6 Fe1 171.71(18) . . ?
C23 N7 Fe1 176.29(19) . . ?
C26 N9 C26 94.7(13) 2_656 . ?
N10 N10 C28 167.8(9) 2_655 . ?
C27 N10A C28A 158(3) 6 . ?
C2 C1 H1 120.0 . . ?
C6 C1 H1 120.0 . . ?
C6 C1 C2 119.9(2) . . ?
C1 C2 H2 120.1 . . ?
C3 C2 C1 119.8(3) . . ?
C3 C2 H2 120.1 . . ?
C2 C3 H3 119.8 . . ?
C4 C3 C2 120.3(2) . . ?
C4 C3 H3 119.8 . . ?
C3 C4 H4 119.6 . . ?
C3 C4 C5 120.8(2) . . ?
C5 C4 H4 119.6 . . ?
C4 C5 H5 120.3 . . ?
C4 C5 C6 119.3(2) . . ?
C6 C5 H5 120.3 . . ?
C1 C6 C5 119.8(2) . . ?
C1 C6 C7 119.82(19) . . ?
C5 C6 C7 120.3(2) . . ?
N1 C7 S1 113.76(14) . . ?
N1 C7 C6 123.84(18) . . ?
C6 C7 S1 122.40(15) . . ?
N2 C8 S1 113.57(13) . . ?
N2 C8 C9 122.74(15) . . ?
C9 C8 S1 123.69(13) . . ?
N3 C9 C8 111.84(13) . . ?
N3 C9 H9A 109.2 . . ?
N3 C9 H9B 109.2 . . ?
C8 C9 H9A 109.2 . . ?
C8 C9 H9B 109.2 . . ?
H9A C9 H9B 107.9 . . ?
N3 C10 H10A 109.5 . . ?
N3 C10 H10B 109.5 . . ?
N3 C10 C11 110.72(13) . . ?
H10A C10 H10B 108.1 . . ?
C11 C10 H10A 109.5 . . ?
C11 C10 H10B 109.5 . . ?
N4 C11 C10 115.95(15) . . ?
N4 C11 C12 122.02(16) . . ?
C12 C11 C10 121.99(16) . . ?
C11 C12 H12 120.5 . . ?
C13 C12 C11 119.06(18) . . ?
C13 C12 H12 120.5 . . ?
C12 C13 H13 120.4 . . ?
C14 C13 C12 119.19(19) . . ?
C14 C13 H13 120.4 . . ?
C13 C14 H14 120.6 . . ?
C13 C14 C15 118.85(18) . . ?
C15 C14 H14 120.6 . . ?
N4 C15 C14 122.63(17) . . ?
N4 C15 H15 118.7 . . ?
C14 C15 H15 118.7 . . ?
N3 C16 H16A 109.5 . . ?
N3 C16 H16B 109.5 . . ?
N3 C16 C17 110.51(13) . . ?
H16A C16 H16B 108.1 . . ?
C17 C16 H16A 109.5 . . ?
C17 C16 H16B 109.5 . . ?
N5 C17 C16 115.63(15) . . ?
N5 C17 C18 123.26(19) . . ?
C18 C17 C16 121.08(18) . . ?
C17 C18 H18 121.1 . . ?
C19 C18 C17 117.8(2) . . ?
C19 C18 H18 121.1 . . ?
C18 C19 H19 120.3 . . ?
C20 C19 C18 119.5(2) . . ?
C20 C19 H19 120.3 . . ?
C19 C20 H20 120.4 . . ?
C21 C20 C19 119.1(2) . . ?
C21 C20 H20 120.4 . . ?
N5 C21 C20 122.5(2) . . ?
N5 C21 H21 118.7 . . ?
C20 C21 H21 118.7 . . ?
N6 C22 B1 177.3(2) . . ?
N7 C23 B2 179.4(2) . . ?
N8 C24 C25 178.5(4) . . ?
C24 C25 H25A 109.5 . . ?
C24 C25 H25B 109.5 . . ?
C24 C25 H25C 109.5 . . ?
H25A C25 H25B 109.5 . . ?
H25A C25 H25C 109.5 . . ?
H25B C25 H25C 109.5 . . ?
N9 C26 C26 42.6(6) . 2_656 ?
C27 C26 N9 176.0(16) . . ?
C27 C26 C26 140.2(13) . 2_656 ?
C26 C27 H27A 109.5 . . ?
C26 C27 H27B 109.5 . . ?
C26 C27 H27C 109.5 . . ?
H27A C27 H27B 109.5 . . ?
H27A C27 H27C 109.5 . . ?
H27B C27 H27C 109.5 . . ?
N10 C28 C29 179.3(11) . . ?
N10A C28A C29 171.9(19) . . ?
C28 C29 H29A 109.5 . . ?
C28 C29 H29B 109.5 . . ?
C28 C29 H29C 109.5 . . ?
C28A C29 H29D 109.5 . . ?
C28A C29 H29E 109.5 . . ?
C28A C29 H29F 109.5 . . ?
H29A C29 H29B 109.5 . . ?
H29A C29 H29C 109.5 . . ?
H29B C29 H29C 109.5 . . ?
H29D C29 H29E 109.5 . . ?
H29D C29 H29F 109.5 . . ?
H29E C29 H29F 109.5 . . ?
C22 B1 H1A 109.5 . . ?
C22 B1 H1B 109.5 . . ?
C22 B1 H1C 109.5 . . ?
H1A B1 H1B 109.5 . . ?
H1A B1 H1C 109.5 . . ?
H1B B1 H1C 109.5 . . ?
C23 B2 H2A 109.5 . . ?
C23 B2 H2B 109.5 . . ?
C23 B2 H2C 109.5 . . ?
H2A B2 H2B 109.5 . . ?
H2A B2 H2C 109.5 . . ?
H2B B2 H2C 109.5 . . ?

loop_
_geom_bond_atom_site_label_1
_geom_bond_atom_site_label_2
_geom_bond_distance
_geom_bond_site_symmetry_2
_geom_bond_publ_flag
Fe1 N2 2.1478(14) . ?
Fe1 N3 2.2306(14) . ?
Fe1 N4 2.1610(15) . ?
Fe1 N5 2.1572(16) . ?
Fe1 N6 2.1148(19) . ?
Fe1 N7 2.080(2) . ?
S1 C7 1.735(2) . ?
S1 C8 1.6973(16) . ?
N1 N2 1.374(2) . ?
N1 C7 1.297(2) . ?
N2 C8 1.303(2) . ?
N3 C9 1.486(2) . ?
N3 C10 1.476(2) . ?
N3 C16 1.476(2) . ?
N4 C11 1.348(2) . ?
N4 C15 1.344(2) . ?
N5 C17 1.338(2) . ?
N5 C21 1.345(3) . ?
N6 C22 1.132(3) . ?
N7 C23 1.142(3) . ?
N8 C24 1.113(5) . ?
N9 C26 1.330(14) 2_656 ?
N9 C26 1.330(14) . ?
N10 N10 1.049(15) 2_655 ?
N10 C28 1.104(10) . ?
N10A C27 1.09(2) 6 ?
N10A C28A 1.153(18) . ?
C1 H1 0.9400 . ?
C1 C2 1.394(3) . ?
C1 C6 1.382(3) . ?
C2 H2 0.9400 . ?
C2 C3 1.376(4) . ?
C3 H3 0.9400 . ?
C3 C4 1.363(5) . ?
C4 H4 0.9400 . ?
C4 C5 1.388(3) . ?
C5 H5 0.9400 . ?
C5 C6 1.389(3) . ?
C6 C7 1.469(3) . ?
C8 C9 1.500(2) . ?
C9 H9A 0.9800 . ?
C9 H9B 0.9800 . ?
C10 H10A 0.9800 . ?
C10 H10B 0.9800 . ?
C10 C11 1.502(2) . ?
C11 C12 1.386(3) . ?
C12 H12 0.9400 . ?
C12 C13 1.383(3) . ?
C13 H13 0.9400 . ?
C13 C14 1.378(3) . ?
C14 H14 0.9400 . ?
C14 C15 1.382(3) . ?
C15 H15 0.9400 . ?
C16 H16A 0.9800 . ?
C16 H16B 0.9800 . ?
C16 C17 1.503(3) . ?
C17 C18 1.391(3) . ?
C18 H18 0.9400 . ?
C18 C19 1.382(4) . ?
C19 H19 0.9400 . ?
C19 C20 1.378(4) . ?
C20 H20 0.9400 . ?
C20 C21 1.376(4) . ?
C21 H21 0.9400 . ?
C22 B1 1.580(4) . ?
C23 B2 1.585(3) . ?
C24 C25 1.441(6) . ?
C25 H25A 0.9700 . ?
C25 H25B 0.9700 . ?
C25 H25C 0.9700 . ?
C26 C26 1.96(3) 2_656 ?
C26 C27 1.146(18) . ?
C27 H27A 0.9700 . ?
C27 H27B 0.9700 . ?
C27 H27C 0.9700 . ?
C28 C29 1.404(10) . ?
C28A C29 1.390(15) . ?
C29 H29A 0.9700 . ?
C29 H29B 0.9700 . ?
C29 H29C 0.9700 . ?
C29 H29D 0.9700 . ?
C29 H29E 0.9700 . ?
C29 H29F 0.9700 . ?
B1 H1A 1.1901 . ?
B1 H1B 1.1901 . ?
B1 H1C 1.1901 . ?
B2 H2A 1.1901 . ?
B2 H2B 1.1901 . ?
B2 H2C 1.1901 . ?

loop_
_geom_torsion_atom_site_label_1
_geom_torsion_atom_site_label_2
_geom_torsion_atom_site_label_3
_geom_torsion_atom_site_label_4
_geom_torsion
_geom_torsion_site_symmetry_1
_geom_torsion_site_symmetry_2
_geom_torsion_site_symmetry_3
_geom_torsion_site_symmetry_4
_geom_torsion_publ_flag
Fe1 N2 C8 S1 170.43(8) . . . . ?
Fe1 N2 C8 C9 -9.8(2) . . . . ?
Fe1 N3 C9 C8 -5.99(18) . . . . ?
Fe1 N3 C10 C11 -41.72(16) . . . . ?
Fe1 N3 C16 C17 43.88(15) . . . . ?
Fe1 N4 C11 C10 -4.6(2) . . . . ?
Fe1 N4 C11 C12 177.69(15) . . . . ?
Fe1 N4 C15 C14 -178.06(14) . . . . ?
Fe1 N5 C17 C16 2.99(19) . . . . ?
Fe1 N5 C17 C18 -179.05(16) . . . . ?
Fe1 N5 C21 C20 179.88(18) . . . . ?
S1 C8 C9 N3 -169.39(12) . . . . ?
N1 N2 C8 S1 -0.4(2) . . . . ?
N1 N2 C8 C9 179.40(16) . . . . ?
N2 N1 C7 S1 0.8(2) . . . . ?
N2 N1 C7 C6 -179.60(17) . . . . ?
N2 C8 C9 N3 10.9(2) . . . . ?
N3 C10 C11 N4 32.5(2) . . . . ?
N3 C10 C11 C12 -149.82(18) . . . . ?
N3 C16 C17 N5 -33.1(2) . . . . ?
N3 C16 C17 C18 148.85(18) . . . . ?
N4 C11 C12 C13 0.6(3) . . . . ?
N5 C17 C18 C19 -1.1(3) . . . . ?
C1 C2 C3 C4 0.4(4) . . . . ?
C1 C6 C7 S1 174.40(18) . . . . ?
C1 C6 C7 N1 -5.2(3) . . . . ?
C2 C1 C6 C5 0.3(4) . . . . ?
C2 C1 C6 C7 -179.4(2) . . . . ?
C2 C3 C4 C5 0.3(4) . . . . ?
C3 C4 C5 C6 -0.7(4) . . . . ?
C4 C5 C6 C1 0.3(3) . . . . ?
C4 C5 C6 C7 -179.9(2) . . . . ?
C5 C6 C7 S1 -5.4(3) . . . . ?
C5 C6 C7 N1 175.0(2) . . . . ?
C6 C1 C2 C3 -0.7(4) . . . . ?
C7 S1 C8 N2 0.66(14) . . . . ?
C7 S1 C8 C9 -179.11(16) . . . . ?
C7 N1 N2 Fe1 -169.17(13) . . . . ?
C7 N1 N2 C8 -0.3(2) . . . . ?
C8 S1 C7 N1 -0.84(15) . . . . ?
C8 S1 C7 C6 179.55(17) . . . . ?
C9 N3 C10 C11 79.46(18) . . . . ?
C9 N3 C16 C17 -76.62(17) . . . . ?
C10 N3 C9 C8 -124.24(16) . . . . ?
C10 N3 C16 C17 158.59(14) . . . . ?
C10 C11 C12 C13 -176.91(19) . . . . ?
C11 N4 C15 C14 -0.1(3) . . . . ?
C11 C12 C13 C14 -0.2(3) . . . . ?
C12 C13 C14 C15 -0.3(3) . . . . ?
C13 C14 C15 N4 0.5(3) . . . . ?
C15 N4 C11 C10 177.20(15) . . . . ?
C15 N4 C11 C12 -0.5(3) . . . . ?
C16 N3 C9 C8 110.88(16) . . . . ?
C16 N3 C10 C11 -155.73(15) . . . . ?
C16 C17 C18 C19 176.7(2) . . . . ?
C17 N5 C21 C20 2.5(3) . . . . ?
C17 C18 C19 C20 2.6(4) . . . . ?
C18 C19 C20 C21 -1.5(4) . . . . ?
C19 C20 C21 N5 -1.1(4) . . . . ?
C21 N5 C17 C16 -179.36(17) . . . . ?
C21 N5 C17 C18 -1.4(3) . . . . ?
